data_7708120
loop_
_publ_author_name
'Zhu, Qihao'
'Fettinger, James C.'
'Power, Philip P.'

_publ_section_title
;
 Hydrostannylation of carbon dioxide by a hydridostannylene molybdenum
 complex.
;
_journal_issue 36
_journal_name_full 'Dalton transactions (Cambridge, England : 2003)'
_journal_page_first 12555
_journal_page_last 12562
_journal_paper_doi 10.1039/d1dt02473f
_journal_volume 50
_journal_year 2021
_chemical_formula_moiety 'C42 H50 Mo O7 Sn'
_chemical_formula_sum 'C42 H50 Mo O7 Sn'
_chemical_formula_weight 881.45
_space_group_crystal_system monoclinic
_space_group_IT_number 11
_space_group_name_Hall '-P 2yb'
_space_group_name_H-M_alt 'P 1 21/m 1'
_atom_sites_solution_hydrogens mixed
_audit_creation_date 2021-01-26
_audit_creation_method
;
Olex2 1.2
(compiled 2018.05.29 svn.r3508 for OlexSys, GUI svn.r5506)
;
_audit_update_record
;
2021-05-25 deposited with the CCDC.	2021-08-16 downloaded from the CCDC.
;
_cell_angle_alpha 90
_cell_angle_beta 90.8178(10)
_cell_angle_gamma 90
_cell_formula_units_Z 2
_cell_length_a 8.6205(6)
_cell_length_b 18.6744(13)
_cell_length_c 12.8381(9)
_cell_measurement_reflns_used 9985
_cell_measurement_temperature 90(2)
_cell_measurement_theta_max 30.56
_cell_measurement_theta_min 2.36
_cell_volume 2066.5(2)
_computing_cell_refinement 'SAINT (8.38a) (Bruker, 2017)'
_computing_data_collection 'Apex3 (2019.1) (Bruker, 2019)'
_computing_data_reduction 'SAINT (8.38a) (Bruker, 2017)'
_computing_molecular_graphics 'Olex2 (Dolomanov et al., 2009)'
_computing_publication_material 'Olex2 (Dolomanov et al., 2009)'
_computing_structure_refinement 'ShelXL (Sheldrick, 2015)'
_computing_structure_solution 'SHELXT (Sheldrick, 2014)'
_diffrn_ambient_temperature 90.15
_diffrn_measured_fraction_theta_full 1.000
_diffrn_measured_fraction_theta_max 0.999
_diffrn_measurement_device_type 'Bruker APEX-II CCD'
_diffrn_measurement_method '\f and \w scans'
_diffrn_radiation_type MoK\a
_diffrn_radiation_wavelength 0.71073
_diffrn_reflns_av_R_equivalents 0.0281
_diffrn_reflns_av_unetI/netI 0.0225
_diffrn_reflns_Laue_measured_fraction_full 1.000
_diffrn_reflns_Laue_measured_fraction_max 0.999
_diffrn_reflns_limit_h_max 12
_diffrn_reflns_limit_h_min -12
_diffrn_reflns_limit_k_max 26
_diffrn_reflns_limit_k_min -26
_diffrn_reflns_limit_l_max 18
_diffrn_reflns_limit_l_min -18
_diffrn_reflns_number 24632
_diffrn_reflns_point_group_measured_fraction_full 1.000
_diffrn_reflns_point_group_measured_fraction_max 0.999
_diffrn_reflns_theta_full 25.242
_diffrn_reflns_theta_max 30.631
_diffrn_reflns_theta_min 1.925
_diffrn_standards_number 0
_exptl_absorpt_coefficient_mu 0.953
_exptl_absorpt_correction_T_max 0.6971
_exptl_absorpt_correction_T_min 0.6162
_exptl_absorpt_correction_type none
_exptl_absorpt_process_details
;
SADABS-2016/2 (Bruker,2016/2) was used for absorption correction.
wR2(int) was 0.0672 before and 0.0418 after correction.
The Ratio of minimum to maximum transmission is 0.8839.
The \l/2 correction factor is Not present.
;
_exptl_crystal_colour Colorless
_exptl_crystal_density_diffrn 1.417
_exptl_crystal_description Block
_exptl_crystal_F_000 900
_exptl_crystal_size_max 0.476
_exptl_crystal_size_mid 0.456
_exptl_crystal_size_min 0.268
_refine_diff_density_max 1.128
_refine_diff_density_min -0.575
_refine_diff_density_rms 0.078
_refine_ls_extinction_method none
_refine_ls_goodness_of_fit_ref 1.078
_refine_ls_hydrogen_treatment refU
_refine_ls_matrix_type full
_refine_ls_number_parameters 281
_refine_ls_number_reflns 6555
_refine_ls_number_restraints 0
_refine_ls_restrained_S_all 1.078
_refine_ls_R_factor_all 0.0313
_refine_ls_R_factor_gt 0.0248
_refine_ls_shift/su_max 0.003
_refine_ls_shift/su_mean 0.000
_refine_ls_structure_factor_coef Fsqd
_refine_ls_weighting_details 'w=1/[\s^2^(Fo^2^)+(0.0286P)^2^+1.0689P] where P=(Fo^2^+2Fc^2^)/3'
_refine_ls_weighting_scheme calc
_refine_ls_wR_factor_gt 0.0607
_refine_ls_wR_factor_ref 0.0643
_reflns_Friedel_coverage 0.000
_reflns_number_gt 5706
_reflns_number_total 6555
_reflns_threshold_expression 'I > 2\s(I)'
_cod_data_source_file d1dt02473f4.cif
_cod_data_source_block qz70fmi
_cod_depositor_comments 'Adding full bibliography for 7708118--7708120.cif.'
_cod_database_code 7708120
_shelx_shelxl_version_number 2017/1
_shelx_space_group_comment
;
The symmetry employed for this shelxl refinement is uniquely defined
by the following loop, which should always be used as a source of
symmetry information in preference to the above space-group names.
They are only intended as comments.
;
_shelx_estimated_absorpt_t_max 0.784
_shelx_estimated_absorpt_t_min 0.660
_olex2_refinement_description
;
1.a Ternary CH refined with riding coordinates:
 C11(H11), C14(H14), C17(H17)
1.b Aromatic/amide H refined with riding coordinates:
 C3(H3), C4(H4), C7(H7), C9(H9)
1.c Idealised Me refined as rotating group:
 C12(H12A,H12B,H12C), C13(H13A,H13B,H13C), C15(H15A,H15B,H15C), C16(H16A,H16B,
 H16C), C18(H18A,H18B,H18C), C19(H19A,H19B,H19C)
;
_olex2_submission_special_instructions 'No special instructions were received'

loop_
_space_group_symop_operation_xyz
'x, y, z'
'-x, y+1/2, -z'
'-x, -y, -z'
'x, -y-1/2, z'

loop_
_atom_site_label
_atom_site_type_symbol
_atom_site_fract_x
_atom_site_fract_y
_atom_site_fract_z
_atom_site_U_iso_or_equiv
_atom_site_adp_type
_atom_site_occupancy
_atom_site_site_symmetry_order
_atom_site_calc_flag
_atom_site_refinement_flags_posn
_atom_site_refinement_flags_adp
_atom_site_refinement_flags_occupancy
_atom_site_disorder_assembly
_atom_site_disorder_group
Sn1 Sn 0.69324(2) 0.250000 0.69730(2) 0.01617(4) Uani 1 2 d S T P . .
Mo1 Mo 0.75300(2) 0.250000 0.48961(2) 0.02058(5) Uani 1 2 d S T P . .
C1 C 0.5378(2) 0.250000 0.82761(16) 0.0134(4) Uani 1 2 d S T P . .
C2 C 0.48220(17) 0.31533(7) 0.86577(11) 0.0134(2) Uani 1 1 d . . . . .
C3 C 0.36723(18) 0.31455(8) 0.94136(12) 0.0168(3) Uani 1 1 d . . . . .
H3 H 0.328434 0.358439 0.967827 0.015(4) Uiso 1 1 calc R . . . .
C4 C 0.3092(3) 0.250000 0.97812(17) 0.0179(4) Uani 1 2 d S T P . .
H4 H 0.229559 0.250000 1.028529 0.025(7) Uiso 1 2 calc RS T P . .
C5 C 0.54855(17) 0.38476(7) 0.82728(11) 0.0136(3) Uani 1 1 d . . . . .
C6 C 0.67287(18) 0.41763(7) 0.88255(11) 0.0152(3) Uani 1 1 d . . . . .
C7 C 0.73435(18) 0.48120(8) 0.84391(12) 0.0168(3) Uani 1 1 d . . . . .
H7 H 0.818283 0.503289 0.880319 0.019(5) Uiso 1 1 calc R . . . .
C8 C 0.67615(18) 0.51336(7) 0.75324(11) 0.0154(3) Uani 1 1 d . . . . .
C9 C 0.55320(18) 0.48068(8) 0.70123(11) 0.0160(3) Uani 1 1 d . . . . .
H9 H 0.512580 0.502280 0.639638 0.017(5) Uiso 1 1 calc R . . . .
C10 C 0.48701(17) 0.41688(7) 0.73658(11) 0.0146(3) Uani 1 1 d . . . . .
C11 C 0.73315(19) 0.38667(8) 0.98530(12) 0.0195(3) Uani 1 1 d . . . . .
H11 H 0.705249 0.334706 0.986617 0.023(5) Uiso 1 1 calc R . . . .
C12 C 0.9091(2) 0.39237(10) 1.00023(15) 0.0289(4) Uani 1 1 d . . . . .
H12A H 0.960599 0.374476 0.937825 0.042(7) Uiso 1 1 calc GR . . . .
H12B H 0.941689 0.363730 1.060661 0.035(6) Uiso 1 1 calc GR . . . .
H12C H 0.937872 0.442552 1.011771 0.039(6) Uiso 1 1 calc GR . . . .
C13 C 0.6518(3) 0.42294(12) 1.07638(14) 0.0345(4) Uani 1 1 d . . . . .
H13A H 0.678900 0.473897 1.077901 0.045(7) Uiso 1 1 calc GR . . . .
H13B H 0.685179 0.400379 1.141876 0.059(8) Uiso 1 1 calc GR . . . .
H13C H 0.539231 0.417765 1.067696 0.050(7) Uiso 1 1 calc GR . . . .
C14 C 0.74529(19) 0.58225(8) 0.71134(12) 0.0177(3) Uani 1 1 d . . . . .
H14 H 0.681127 0.597069 0.649515 0.021(5) Uiso 1 1 calc R . . . .
C15 C 0.9112(2) 0.57088(9) 0.67418(15) 0.0270(4) Uani 1 1 d . . . . .
H15A H 0.978140 0.558201 0.733700 0.028(5) Uiso 1 1 calc GR . . . .
H15B H 0.949178 0.615065 0.642214 0.034(6) Uiso 1 1 calc GR . . . .
H15C H 0.912597 0.532076 0.622808 0.029(5) Uiso 1 1 calc GR . . . .
C16 C 0.7401(2) 0.64332(8) 0.79046(13) 0.0232(3) Uani 1 1 d . . . . .
H16A H 0.632085 0.653060 0.808597 0.032(6) Uiso 1 1 calc GR . . . .
H16B H 0.786136 0.686410 0.760197 0.026(5) Uiso 1 1 calc GR . . . .
H16C H 0.798731 0.629651 0.853328 0.029(6) Uiso 1 1 calc GR . . . .
C17 C 0.34252(18) 0.38702(8) 0.68219(12) 0.0177(3) Uani 1 1 d . . . . .
H17 H 0.337943 0.334424 0.696456 0.022(5) Uiso 1 1 calc R . . . .
C18 C 0.3417(2) 0.39761(9) 0.56442(13) 0.0223(3) Uani 1 1 d . . . . .
H18A H 0.332961 0.448778 0.548439 0.028(5) Uiso 1 1 calc GR . . . .
H18B H 0.253338 0.371995 0.533304 0.031(6) Uiso 1 1 calc GR . . . .
H18C H 0.438399 0.378865 0.535828 0.029(6) Uiso 1 1 calc GR . . . .
C19 C 0.1976(2) 0.42169(11) 0.72837(15) 0.0282(4) Uani 1 1 d . . . . .
H19A H 0.201172 0.473573 0.717155 0.033(6) Uiso 1 1 calc GR . . . .
H19B H 0.194459 0.411724 0.803257 0.043(7) Uiso 1 1 calc GR . . . .
H19C H 0.104678 0.401940 0.694218 0.033(6) Uiso 1 1 calc GR . . . .
C20 C 0.9556(3) 0.250000 0.7933(2) 0.0345(6) Uani 1 2 d S T P . .
H20 H 1.066(3) 0.250000 0.829(2) 0.021(7) Uiso 1 2 d S T P . .
O20 O 0.88962(15) 0.30863(7) 0.77213(11) 0.0300(3) Uani 1 1 d . . . . .
C21 C 0.8183(4) 0.250000 0.3398(2) 0.0367(6) Uani 1 2 d S T P . .
O21 O 0.8570(3) 0.250000 0.25534(18) 0.0551(7) Uani 1 2 d S T P . .
C22 C 0.9789(3) 0.250000 0.5381(2) 0.0291(5) Uani 1 2 d S T P . .
O22 O 1.1055(2) 0.250000 0.56685(19) 0.0408(5) Uani 1 2 d S T P . .
C23 C 0.7577(2) 0.14004(10) 0.48934(15) 0.0289(4) Uani 1 1 d . . . . .
O23 O 0.76517(19) 0.07921(7) 0.48755(13) 0.0432(4) Uani 1 1 d . . . . .
C24 C 0.5244(3) 0.250000 0.44004(19) 0.0272(5) Uani 1 2 d S T P . .
O24 O 0.3997(3) 0.250000 0.40888(16) 0.0374(5) Uani 1 2 d S T P . .

loop_
_atom_site_aniso_label
_atom_site_aniso_U_11
_atom_site_aniso_U_22
_atom_site_aniso_U_33
_atom_site_aniso_U_23
_atom_site_aniso_U_13
_atom_site_aniso_U_12
Sn1 0.01598(7) 0.01377(7) 0.01886(8) 0.000 0.00318(5) 0.000
Mo1 0.02687(11) 0.01386(9) 0.02125(10) 0.000 0.00929(8) 0.000
C1 0.0137(9) 0.0115(8) 0.0149(9) 0.000 -0.0010(7) 0.000
C2 0.0157(6) 0.0108(6) 0.0135(6) 0.0000(5) -0.0026(5) -0.0002(5)
C3 0.0218(7) 0.0123(6) 0.0164(7) -0.0014(5) 0.0009(5) 0.0017(5)
C4 0.0211(10) 0.0155(9) 0.0172(10) 0.000 0.0052(8) 0.000
C5 0.0165(6) 0.0099(6) 0.0143(6) 0.0001(5) 0.0006(5) 0.0005(5)
C6 0.0187(7) 0.0114(6) 0.0156(6) 0.0000(5) -0.0019(5) -0.0001(5)
C7 0.0178(7) 0.0133(6) 0.0190(7) -0.0004(5) -0.0023(5) -0.0021(5)
C8 0.0188(7) 0.0110(6) 0.0166(6) 0.0000(5) 0.0015(5) -0.0007(5)
C9 0.0199(7) 0.0132(6) 0.0149(6) 0.0019(5) -0.0014(5) 0.0003(5)
C10 0.0162(6) 0.0127(6) 0.0149(6) -0.0010(5) 0.0000(5) -0.0002(5)
C11 0.0238(8) 0.0153(7) 0.0191(7) 0.0036(5) -0.0071(6) -0.0033(5)
C12 0.0273(9) 0.0289(9) 0.0302(9) 0.0064(7) -0.0123(7) -0.0030(7)
C13 0.0429(12) 0.0411(11) 0.0194(8) -0.0013(7) -0.0042(8) 0.0039(9)
C14 0.0218(7) 0.0133(6) 0.0179(7) 0.0017(5) 0.0000(6) -0.0021(5)
C15 0.0265(8) 0.0215(8) 0.0332(9) 0.0000(7) 0.0086(7) -0.0041(7)
C16 0.0322(9) 0.0127(6) 0.0247(8) 0.0004(6) -0.0005(7) -0.0017(6)
C17 0.0206(7) 0.0144(6) 0.0179(7) 0.0018(5) -0.0040(5) -0.0029(5)
C18 0.0253(8) 0.0217(7) 0.0198(7) 0.0002(6) -0.0051(6) -0.0027(6)
C19 0.0188(8) 0.0358(10) 0.0300(9) -0.0016(7) -0.0001(7) -0.0021(7)
C20 0.0175(12) 0.0485(17) 0.0375(15) 0.000 -0.0025(10) 0.000
O20 0.0209(6) 0.0299(7) 0.0394(7) -0.0067(6) 0.0013(5) -0.0055(5)
C21 0.0492(18) 0.0275(13) 0.0338(14) 0.000 0.0161(13) 0.000
O21 0.0814(19) 0.0532(15) 0.0314(11) 0.000 0.0252(12) 0.000
C22 0.0298(13) 0.0169(10) 0.0410(15) 0.000 0.0162(11) 0.000
O22 0.0252(10) 0.0306(10) 0.0670(15) 0.000 0.0121(10) 0.000
C23 0.0318(10) 0.0229(8) 0.0322(9) -0.0019(7) 0.0120(8) -0.0005(7)
O23 0.0514(9) 0.0176(6) 0.0614(10) -0.0039(6) 0.0221(8) -0.0016(6)
C24 0.0431(15) 0.0182(10) 0.0203(11) 0.000 0.0015(10) 0.000
O24 0.0450(12) 0.0287(10) 0.0382(11) 0.000 -0.0139(9) 0.000

loop_
_atom_type_symbol
_atom_type_description
_atom_type_scat_dispersion_real
_atom_type_scat_dispersion_imag
_atom_type_scat_source
C C 0.0033 0.0016 'International Tables Vol C Tables 4.2.6.8 and 6.1.1.4'
H H 0.0000 0.0000 'International Tables Vol C Tables 4.2.6.8 and 6.1.1.4'
O O 0.0106 0.0060 'International Tables Vol C Tables 4.2.6.8 and 6.1.1.4'
Mo Mo -1.6832 0.6857 'International Tables Vol C Tables 4.2.6.8 and 6.1.1.4'
Sn Sn -0.6537 1.4246 'International Tables Vol C Tables 4.2.6.8 and 6.1.1.4'

loop_
_geom_angle_atom_site_label_1
_geom_angle_atom_site_label_2
_geom_angle_atom_site_label_3
_geom_angle
_geom_angle_site_symmetry_1
_geom_angle_site_symmetry_3
_geom_angle_publ_flag
C1 Sn1 Mo1 152.54(5) . . ?
C1 Sn1 C20 100.42(9) . . ?
C1 Sn1 O20 98.18(6) . 4_565 ?
C1 Sn1 O20 98.18(6) . . ?
C20 Sn1 Mo1 107.05(7) . . ?
O20 Sn1 Mo1 105.64(4) . . ?
O20 Sn1 Mo1 105.65(4) 4_565 . ?
O20 Sn1 C20 29.52(4) . . ?
O20 Sn1 C20 29.52(4) 4_565 . ?
O20 Sn1 O20 59.02(7) . 4_565 ?
C21 Mo1 Sn1 174.64(10) . . ?
C21 Mo1 C22 90.73(13) . . ?
C21 Mo1 C23 89.57(5) . 4_565 ?
C21 Mo1 C23 89.57(5) . . ?
C21 Mo1 C24 89.10(12) . . ?
C22 Mo1 Sn1 83.91(8) . . ?
C22 Mo1 C23 88.94(5) . . ?
C22 Mo1 C23 88.94(6) . 4_565 ?
C22 Mo1 C24 179.83(10) . . ?
C23 Mo1 Sn1 90.33(5) . . ?
C23 Mo1 Sn1 90.33(5) 4_565 . ?
C23 Mo1 C23 177.70(10) . 4_565 ?
C23 Mo1 C24 91.06(5) . . ?
C23 Mo1 C24 91.06(5) 4_565 . ?
C24 Mo1 Sn1 96.26(7) . . ?
C2 C1 Sn1 119.35(9) 4_565 . ?
C2 C1 Sn1 119.35(9) . . ?
C2 C1 C2 120.98(19) 4_565 . ?
C1 C2 C5 120.13(13) . . ?
C3 C2 C1 118.90(14) . . ?
C3 C2 C5 120.95(13) . . ?
C2 C3 H3 119.8 . . ?
C4 C3 C2 120.48(14) . . ?
C4 C3 H3 119.8 . . ?
C3 C4 C3 120.2(2) . 4_565 ?
C3 C4 H4 119.9 . . ?
C3 C4 H4 119.9 4_565 . ?
C6 C5 C2 119.84(12) . . ?
C10 C5 C2 119.93(13) . . ?
C10 C5 C6 120.23(13) . . ?
C5 C6 C11 121.00(13) . . ?
C7 C6 C5 118.65(13) . . ?
C7 C6 C11 120.27(13) . . ?
C6 C7 H7 119.0 . . ?
C6 C7 C8 121.93(14) . . ?
C8 C7 H7 119.0 . . ?
C7 C8 C14 121.40(13) . . ?
C9 C8 C7 118.38(13) . . ?
C9 C8 C14 120.22(13) . . ?
C8 C9 H9 119.0 . . ?
C8 C9 C10 122.07(13) . . ?
C10 C9 H9 119.0 . . ?
C5 C10 C17 121.27(13) . . ?
C9 C10 C5 118.73(13) . . ?
C9 C10 C17 119.80(13) . . ?
C6 C11 H11 107.7 . . ?
C6 C11 C12 114.02(14) . . ?
C6 C11 C13 109.82(14) . . ?
C12 C11 H11 107.7 . . ?
C13 C11 H11 107.7 . . ?
C13 C11 C12 109.75(15) . . ?
C11 C12 H12A 109.5 . . ?
C11 C12 H12B 109.5 . . ?
C11 C12 H12C 109.5 . . ?
H12A C12 H12B 109.5 . . ?
H12A C12 H12C 109.5 . . ?
H12B C12 H12C 109.5 . . ?
C11 C13 H13A 109.5 . . ?
C11 C13 H13B 109.5 . . ?
C11 C13 H13C 109.5 . . ?
H13A C13 H13B 109.5 . . ?
H13A C13 H13C 109.5 . . ?
H13B C13 H13C 109.5 . . ?
C8 C14 H14 107.5 . . ?
C8 C14 C15 111.48(13) . . ?
C8 C14 C16 112.40(13) . . ?
C15 C14 H14 107.5 . . ?
C16 C14 H14 107.5 . . ?
C16 C14 C15 110.33(14) . . ?
C14 C15 H15A 109.5 . . ?
C14 C15 H15B 109.5 . . ?
C14 C15 H15C 109.5 . . ?
H15A C15 H15B 109.5 . . ?
H15A C15 H15C 109.5 . . ?
H15B C15 H15C 109.5 . . ?
C14 C16 H16A 109.5 . . ?
C14 C16 H16B 109.5 . . ?
C14 C16 H16C 109.5 . . ?
H16A C16 H16B 109.5 . . ?
H16A C16 H16C 109.5 . . ?
H16B C16 H16C 109.5 . . ?
C10 C17 H17 108.0 . . ?
C10 C17 C19 109.45(13) . . ?
C18 C17 C10 113.50(13) . . ?
C18 C17 H17 108.0 . . ?
C18 C17 C19 109.66(13) . . ?
C19 C17 H17 108.0 . . ?
C17 C18 H18A 109.5 . . ?
C17 C18 H18B 109.5 . . ?
C17 C18 H18C 109.5 . . ?
H18A C18 H18B 109.5 . . ?
H18A C18 H18C 109.5 . . ?
H18B C18 H18C 109.5 . . ?
C17 C19 H19A 109.5 . . ?
C17 C19 H19B 109.5 . . ?
C17 C19 H19C 109.5 . . ?
H19A C19 H19B 109.5 . . ?
H19A C19 H19C 109.5 . . ?
H19B C19 H19C 109.5 . . ?
Sn1 C20 H20 176.9(16) . . ?
O20 C20 Sn1 60.27(12) . . ?
O20 C20 Sn1 60.27(12) 4_565 . ?
O20 C20 H20 119.78(12) 4_565 . ?
O20 C20 H20 119.78(12) . . ?
O20 C20 O20 120.4(2) . 4_565 ?
C20 O20 Sn1 90.21(13) . . ?
O21 C21 Mo1 179.2(3) . . ?
O22 C22 Mo1 179.0(2) . . ?
O23 C23 Mo1 177.65(17) . . ?
O24 C24 Mo1 177.5(2) . . ?

loop_
_geom_bond_atom_site_label_1
_geom_bond_atom_site_label_2
_geom_bond_distance
_geom_bond_site_symmetry_2
_geom_bond_publ_flag
Sn1 Mo1 2.7229(3) . ?
Sn1 C1 2.158(2) . ?
Sn1 C20 2.560(3) . ?
Sn1 O20 2.2228(13) . ?
Sn1 O20 2.2228(12) 4_565 ?
Mo1 C21 2.011(3) . ?
Mo1 C22 2.036(3) . ?
Mo1 C23 2.0538(19) . ?
Mo1 C23 2.0539(19) 4_565 ?
Mo1 C24 2.062(3) . ?
C1 C2 1.4018(17) 4_565 ?
C1 C2 1.4018(17) . ?
C2 C3 1.397(2) . ?
C2 C5 1.5036(19) . ?
C3 H3 0.9500 . ?
C3 C4 1.3903(18) . ?
C4 H4 0.9500 . ?
C5 C6 1.417(2) . ?
C5 C10 1.4069(19) . ?
C6 C7 1.394(2) . ?
C6 C11 1.525(2) . ?
C7 H7 0.9500 . ?
C7 C8 1.397(2) . ?
C8 C9 1.386(2) . ?
C8 C14 1.519(2) . ?
C9 H9 0.9500 . ?
C9 C10 1.400(2) . ?
C10 C17 1.525(2) . ?
C11 H11 1.0000 . ?
C11 C12 1.530(2) . ?
C11 C13 1.530(3) . ?
C12 H12A 0.9800 . ?
C12 H12B 0.9800 . ?
C12 H12C 0.9800 . ?
C13 H13A 0.9800 . ?
C13 H13B 0.9800 . ?
C13 H13C 0.9800 . ?
C14 H14 1.0000 . ?
C14 C15 1.529(2) . ?
C14 C16 1.528(2) . ?
C15 H15A 0.9800 . ?
C15 H15B 0.9800 . ?
C15 H15C 0.9800 . ?
C16 H16A 0.9800 . ?
C16 H16B 0.9800 . ?
C16 H16C 0.9800 . ?
C17 H17 1.0000 . ?
C17 C18 1.525(2) . ?
C17 C19 1.534(2) . ?
C18 H18A 0.9800 . ?
C18 H18B 0.9800 . ?
C18 H18C 0.9800 . ?
C19 H19A 0.9800 . ?
C19 H19B 0.9800 . ?
C19 H19C 0.9800 . ?
C20 H20 1.05(3) . ?
C20 O20 1.2615(19) 4_565 ?
C20 O20 1.2614(19) . ?
C21 O21 1.140(4) . ?
C22 O22 1.147(3) . ?
C23 O23 1.138(2) . ?
C24 O24 1.142(3) . ?

loop_
_geom_torsion_atom_site_label_1
_geom_torsion_atom_site_label_2
_geom_torsion_atom_site_label_3
_geom_torsion_atom_site_label_4
_geom_torsion
_geom_torsion_site_symmetry_1
_geom_torsion_site_symmetry_2
_geom_torsion_site_symmetry_3
_geom_torsion_site_symmetry_4
_geom_torsion_publ_flag
Sn1 C1 C2 C3 172.18(11) . . . . ?
Sn1 C1 C2 C5 -9.2(2) . . . . ?
C1 C2 C3 C4 0.1(2) . . . . ?
C1 C2 C5 C6 -93.22(18) . . . . ?
C1 C2 C5 C10 86.79(19) . . . . ?
C2 C1 C2 C3 -1.4(3) 4_565 . . . ?
C2 C1 C2 C5 177.24(12) 4_565 . . . ?
C2 C3 C4 C3 1.2(3) . . . 4_565 ?
C2 C5 C6 C7 178.65(13) . . . . ?
C2 C5 C6 C11 -4.6(2) . . . . ?
C2 C5 C10 C9 -178.61(13) . . . . ?
C2 C5 C10 C17 6.6(2) . . . . ?
C3 C2 C5 C6 85.37(18) . . . . ?
C3 C2 C5 C10 -94.62(17) . . . . ?
C5 C2 C3 C4 -178.54(16) . . . . ?
C5 C6 C7 C8 0.5(2) . . . . ?
C5 C6 C11 C12 142.95(15) . . . . ?
C5 C6 C11 C13 -93.43(18) . . . . ?
C5 C10 C17 C18 -148.08(14) . . . . ?
C5 C10 C17 C19 89.05(17) . . . . ?
C6 C5 C10 C9 1.4(2) . . . . ?
C6 C5 C10 C17 -173.40(14) . . . . ?
C6 C7 C8 C9 0.3(2) . . . . ?
C6 C7 C8 C14 -179.36(14) . . . . ?
C7 C6 C11 C12 -40.4(2) . . . . ?
C7 C6 C11 C13 83.27(19) . . . . ?
C7 C8 C9 C10 -0.2(2) . . . . ?
C7 C8 C14 C15 66.47(19) . . . . ?
C7 C8 C14 C16 -58.0(2) . . . . ?
C8 C9 C10 C5 -0.6(2) . . . . ?
C8 C9 C10 C17 174.28(14) . . . . ?
C9 C8 C14 C15 -113.17(16) . . . . ?
C9 C8 C14 C16 122.35(16) . . . . ?
C9 C10 C17 C18 37.2(2) . . . . ?
C9 C10 C17 C19 -85.69(17) . . . . ?
C10 C5 C6 C7 -1.4(2) . . . . ?
C10 C5 C6 C11 175.39(14) . . . . ?
C11 C6 C7 C8 -176.26(14) . . . . ?
C14 C8 C9 C10 179.41(14) . . . . ?
O20 C20 O20 Sn1 -3.6(3) 4_565 . . . ?
